data_2204752
loop_
_publ_author_name
'Hossaini Sadr, Moayad'
'Seyed Ahmadian, Seyed Masoud'
'Brooks, Neil R.'
'Clegg, William'

_publ_section_title
;
 Bis(tetra-<i>n</i>-butylammonium)
 tetrakis[chloro(\m~3~-sulfido)copper(I)]tungstate(VI): a second
 polymorph
;
_journal_issue 12
_journal_name_full 'Acta Crystallographica Section E'
_journal_page_first m1952
_journal_page_last m1954
_journal_paper_doi 10.1107/S1600536804030582
_journal_volume 60
_journal_year 2004
_chemical_formula_iupac '(C16 H36 N)2 [W Cu4 Cl4 S4]'
_chemical_formula_moiety '2C16 H36 N +, Cl4 Cu4 S4 W 2-'
_chemical_formula_sum 'C32 H72 Cl4 Cu4 N2 S4 W'
_chemical_formula_weight 1192.97
_chemical_name_systematic
;
Bis(tetra-n-butylammonium)
tetrakis[chloro(\m~3~-sulfido)copper(I)]tungstate(VI)
;
_space_group_IT_number 85
_symmetry_cell_setting tetragonal
_symmetry_space_group_name_Hall '-P 4a'
_symmetry_space_group_name_H-M 'P 4/n :2'
_atom_sites_solution_hydrogens geom
_atom_sites_solution_primary direct
_atom_sites_solution_secondary difmap
_audit_creation_method SHELXL-97
_cell_angle_alpha 90.00
_cell_angle_beta 90.00
_cell_angle_gamma 90.00
_cell_formula_units_Z 2
_cell_length_a 13.3652(5)
_cell_length_b 13.3652(5)
_cell_length_c 13.668(2)
_cell_measurement_reflns_used 54
_cell_measurement_temperature 150(2)
_cell_measurement_theta_max 25.0
_cell_measurement_theta_min 2.5
_cell_volume 2441.5(4)
_computing_cell_refinement 'EvalCCD (Duisenberg et al., 2003)'
_computing_data_collection 'COLLECT (Nonius, 1998)'
_computing_data_reduction EvalCCD
_computing_molecular_graphics SHELXTL
_computing_publication_material 'SHELXTL and local programs'
_computing_structure_refinement SHELXTL
_computing_structure_solution 'SHELXTL (Sheldrick, 2001)'
_diffrn_ambient_temperature 150(2)
_diffrn_measured_fraction_theta_full 0.993
_diffrn_measured_fraction_theta_max 0.993
_diffrn_measurement_device_type 'Nonius KappaCCD'
_diffrn_measurement_method '\f and \w'
_diffrn_radiation_monochromator graphite
_diffrn_radiation_source 'sealed tube'
_diffrn_radiation_type MoK\a
_diffrn_radiation_wavelength 0.71073
_diffrn_reflns_av_R_equivalents 0.0469
_diffrn_reflns_av_sigmaI/netI 0.0172
_diffrn_reflns_limit_h_max 17
_diffrn_reflns_limit_h_min -17
_diffrn_reflns_limit_k_max 17
_diffrn_reflns_limit_k_min -17
_diffrn_reflns_limit_l_max 17
_diffrn_reflns_limit_l_min -17
_diffrn_reflns_number 42475
_diffrn_reflns_theta_full 27.51
_diffrn_reflns_theta_max 27.51
_diffrn_reflns_theta_min 4.53
_diffrn_standards_number 0
_exptl_absorpt_coefficient_mu 4.474
_exptl_absorpt_correction_T_max 0.637
_exptl_absorpt_correction_T_min 0.147
_exptl_absorpt_correction_type multi-scan
_exptl_absorpt_process_details '(SADABS; Sheldrick, 1997)'
_exptl_crystal_colour purple
_exptl_crystal_density_diffrn 1.623
_exptl_crystal_density_method 'not measured'
_exptl_crystal_description plate
_exptl_crystal_F_000 1200
_exptl_crystal_size_max 0.44
_exptl_crystal_size_mid 0.38
_exptl_crystal_size_min 0.10
_refine_diff_density_max 1.334
_refine_diff_density_min -0.591
_refine_ls_extinction_method none
_refine_ls_goodness_of_fit_ref 1.110
_refine_ls_hydrogen_treatment constr
_refine_ls_matrix_type full
_refine_ls_number_parameters 119
_refine_ls_number_reflns 2804
_refine_ls_number_restraints 0
_refine_ls_restrained_S_all 1.110
_refine_ls_R_factor_all 0.0304
_refine_ls_R_factor_gt 0.0216
_refine_ls_shift/su_max 0.001
_refine_ls_shift/su_mean 0.000
_refine_ls_structure_factor_coef Fsqd
_refine_ls_weighting_details 'w = 1/[\s^2^(Fo^2^)+(0.0199P)^2^+2.9221P] where P = (Fo^2^+2Fc^2^)/3'
_refine_ls_weighting_scheme calc
_refine_ls_wR_factor_gt 0.0501
_refine_ls_wR_factor_ref 0.0558
_reflns_number_gt 2441
_reflns_number_total 2804
_reflns_threshold_expression I>2\s(I)
_cod_data_source_file lh6324.cif
_cod_data_source_block I
_cod_original_sg_symbol_H-M 'P 4/n'
_cod_database_code 2204752
_cod_database_fobs_code 2204752

loop_
_symmetry_equiv_pos_as_xyz
'x, y, z'
'-x+1/2, -y+1/2, z'
'-y+1/2, x, z'
'y, -x+1/2, z'
'-x, -y, -z'
'x-1/2, y-1/2, -z'
'y-1/2, -x, -z'
'-y, x-1/2, -z'

loop_
_atom_site_label
_atom_site_fract_x
_atom_site_fract_y
_atom_site_fract_z
_atom_site_U_iso_or_equiv
_atom_site_adp_type
_atom_site_calc_flag
_atom_site_refinement_flags
_atom_site_occupancy
_atom_site_disorder_assembly
_atom_site_disorder_group
_atom_site_type_symbol
W 0.2500 0.2500 0.267886(14) 0.02507(7) Uani d S 1 . . W
Cu 0.06514(2) 0.31948(3) 0.26253(2) 0.03166(9) Uani d . 1 A . Cu
Cl -0.08556(5) 0.37638(6) 0.25110(4) 0.03595(15) Uani d . 1 . . Cl
S 0.19336(9) 0.37493(11) 0.17328(11) 0.0348(3) Uani d P 0.50 A 1 S
S' 0.19179(9) 0.37743(10) 0.35989(10) 0.0308(3) Uani d P 0.50 A 2 S
N1 0.7500 0.2500 0.0000 0.0245(8) Uani d S 1 . . N
C1 0.83182(18) 0.28797(18) -0.06785(18) 0.0269(5) Uani d . 1 . . C
H1A 0.8486 0.2336 -0.1142 0.032 Uiso calc R 1 . . H
H1B 0.8039 0.3439 -0.1067 0.032 Uiso calc R 1 . . H
C2 0.92826(19) 0.32369(19) -0.02113(19) 0.0305(5) Uani d . 1 . . C
H2A 0.9629 0.2670 0.0108 0.037 Uiso calc R 1 . . H
H2B 0.9136 0.3749 0.0292 0.037 Uiso calc R 1 . . H
C3 0.9947(2) 0.3684(2) -0.1013(2) 0.0414(7) Uani d . 1 . . C
H3A 1.0002 0.3198 -0.1558 0.050 Uiso calc R 1 . . H
H3B 0.9625 0.4296 -0.1271 0.050 Uiso calc R 1 . . H
C4 1.0987(2) 0.3942(3) -0.0655(3) 0.0564(9) Uani d . 1 . . C
H4A 1.0939 0.4415 -0.0109 0.085 Uiso calc R 1 . . H
H4B 1.1370 0.4248 -0.1189 0.085 Uiso calc R 1 . . H
H4C 1.1327 0.3332 -0.0436 0.085 Uiso calc R 1 . . H
N2 0.7500 0.2500 0.5000 0.0260(8) Uani d S 1 . . N
C5 0.82832(19) 0.29542(19) 0.56795(18) 0.0290(5) Uani d . 1 . . C
H5A 0.7941 0.3420 0.6132 0.035 Uiso calc R 1 . . H
H5B 0.8575 0.2410 0.6079 0.035 Uiso calc R 1 . . H
C6 0.9133(2) 0.3515(2) 0.5185(2) 0.0410(7) Uani d . 1 . . C
H6A 0.8868 0.4120 0.4858 0.049 Uiso calc R 1 . . H
H6B 0.9444 0.3083 0.4681 0.049 Uiso calc R 1 . . H
C7 0.9923(2) 0.3818(2) 0.5947(2) 0.0440(7) Uani d . 1 . . C
H7A 1.0361 0.4338 0.5659 0.053 Uiso calc R 1 . . H
H7B 0.9579 0.4119 0.6517 0.053 Uiso calc R 1 . . H
C8 1.0565(2) 0.2961(3) 0.6297(3) 0.0515(8) Uani d . 1 . . C
H8A 1.0142 0.2456 0.6612 0.077 Uiso calc R 1 . . H
H8B 1.1058 0.3210 0.6769 0.077 Uiso calc R 1 . . H
H8C 1.0912 0.2660 0.5738 0.077 Uiso calc R 1 . . H

loop_
_atom_site_aniso_label
_atom_site_aniso_U_11
_atom_site_aniso_U_22
_atom_site_aniso_U_33
_atom_site_aniso_U_12
_atom_site_aniso_U_13
_atom_site_aniso_U_23
W 0.02701(8) 0.02701(8) 0.02119(11) 0.000 0.000 0.000
Cu 0.02669(16) 0.03787(18) 0.03043(19) 0.00129(12) -0.00094(12) 0.00159(13)
Cl 0.0223(3) 0.0601(4) 0.0255(3) 0.0057(3) -0.0008(2) 0.0018(3)
S 0.0265(6) 0.0466(8) 0.0312(7) -0.0018(6) -0.0029(5) 0.0142(6)
S' 0.0300(6) 0.0342(7) 0.0282(7) -0.0015(5) 0.0020(5) -0.0081(5)
N1 0.0257(12) 0.0257(12) 0.022(2) 0.000 0.000 0.000
C1 0.0313(13) 0.0255(12) 0.0237(12) 0.0002(10) 0.0058(10) 0.0007(9)
C2 0.0307(13) 0.0293(13) 0.0315(13) -0.0016(10) 0.0059(11) -0.0007(10)
C3 0.0411(16) 0.0377(15) 0.0455(17) -0.0035(12) 0.0152(13) 0.0033(13)
C4 0.0389(17) 0.0444(18) 0.086(3) -0.0099(14) 0.0175(17) 0.0001(17)
N2 0.0264(12) 0.0264(12) 0.025(2) 0.000 0.000 0.000
C5 0.0323(13) 0.0295(13) 0.0253(12) -0.0034(10) -0.0044(10) -0.0005(10)
C6 0.0394(16) 0.0470(17) 0.0365(15) -0.0120(13) -0.0088(12) 0.0086(13)
C7 0.0456(17) 0.0401(16) 0.0462(18) -0.0150(13) -0.0113(14) 0.0040(13)
C8 0.0447(17) 0.060(2) 0.050(2) -0.0091(15) -0.0096(14) 0.0067(16)

loop_
_atom_type_symbol
_atom_type_description
_atom_type_scat_dispersion_real
_atom_type_scat_dispersion_imag
_atom_type_scat_source
C C 0.0033 0.0016 'International Tables Vol C Tables 4.2.6.8 and 6.1.1.4'
H H 0.0000 0.0000 'International Tables Vol C Tables 4.2.6.8 and 6.1.1.4'
N N 0.0061 0.0033 'International Tables Vol C Tables 4.2.6.8 and 6.1.1.4'
S S 0.1246 0.1234 'International Tables Vol C Tables 4.2.6.8 and 6.1.1.4'
Cl Cl 0.1484 0.1585 'International Tables Vol C Tables 4.2.6.8 and 6.1.1.4'
Cu Cu 0.3201 1.2651 'International Tables Vol C Tables 4.2.6.8 and 6.1.1.4'
W W -0.8490 6.8722 'International Tables Vol C Tables 4.2.6.8 and 6.1.1.4'

loop_
_geom_angle_atom_site_label_1
_geom_angle_atom_site_label_2
_geom_angle_atom_site_label_3
_geom_angle_site_symmetry_1
_geom_angle_site_symmetry_3
_geom_angle
_geom_angle_publ_flag
S W S . 2 109.61(8) yes
S W S 3 4 109.61(8) ?
S W S' . 4 108.63(5) yes
S W S' 2 4 108.86(5) ?
S W S' 3 . 108.63(5) ?
S W S' 4 . 108.86(5) ?
S W S' . 3 108.86(5) yes
S W S' 2 3 108.63(5) ?
S W S' 3 2 108.86(5) ?
S W S' 4 2 108.63(5) ?
S' W S' 4 3 112.23(7) ?
S' W S' . 2 112.23(7) yes
Cl Cu S . . 124.08(4) yes
Cl Cu S . 3 124.19(4) yes
Cl Cu S' . . 127.81(4) yes
Cl Cu S' . 3 128.00(4) yes
S Cu S' 3 . 107.96(5) yes
S Cu S' . 3 107.89(5) yes
W S Cu . . 72.34(4) yes
W S Cu . 4 72.35(4) yes
Cu S Cu . 4 113.64(6) yes
W S' Cu . . 71.05(4) yes
W S' Cu . 4 70.91(4) yes
Cu S' Cu . 4 109.02(6) yes
C1 N1 C1 2_655 8_655 111.83(10) ?
C1 N1 C1 2_655 7_665 111.83(10) ?
C1 N1 C1 8_655 7_665 104.86(19) ?
C1 N1 C1 . 2_655 104.86(19) ?
C1 N1 C1 . 8_655 111.83(10) ?
C1 N1 C1 . 7_665 111.83(10) ?
N1 C1 H1A . . 108.0 ?
N1 C1 H1B . . 108.0 ?
N1 C1 C2 . . 117.36(19) ?
H1A C1 H1B . . 107.2 ?
H1A C1 C2 . . 108.0 ?
H1B C1 C2 . . 108.0 ?
C1 C2 H2A . . 110.0 ?
C1 C2 H2B . . 110.0 ?
C1 C2 C3 . . 108.3(2) ?
H2A C2 H2B . . 108.4 ?
H2A C2 C3 . . 110.0 ?
H2B C2 C3 . . 110.0 ?
C2 C3 H3A . . 109.0 ?
C2 C3 H3B . . 109.0 ?
C2 C3 C4 . . 113.0(3) ?
H3A C3 H3B . . 107.8 ?
H3A C3 C4 . . 109.0 ?
H3B C3 C4 . . 109.0 ?
C3 C4 H4A . . 109.5 ?
C3 C4 H4B . . 109.5 ?
C3 C4 H4C . . 109.5 ?
H4A C4 H4B . . 109.5 ?
H4A C4 H4C . . 109.5 ?
H4B C4 H4C . . 109.5 ?
C5 N2 C5 . 2_655 104.99(19) ?
C5 N2 C5 . 7_666 111.76(10) ?
C5 N2 C5 2_655 7_666 111.76(10) ?
C5 N2 C5 . 8_656 111.76(10) ?
C5 N2 C5 2_655 8_656 111.76(10) ?
C5 N2 C5 7_666 8_656 104.99(19) ?
N2 C5 H5A . . 108.3 ?
N2 C5 H5B . . 108.3 ?
N2 C5 C6 . . 116.0(2) ?
H5A C5 H5B . . 107.4 ?
H5A C5 C6 . . 108.3 ?
H5B C5 C6 . . 108.3 ?
C5 C6 H6A . . 109.7 ?
C5 C6 H6B . . 109.7 ?
C5 C6 C7 . . 110.0(2) ?
H6A C6 H6B . . 108.2 ?
H6A C6 C7 . . 109.7 ?
H6B C6 C7 . . 109.7 ?
C6 C7 H7A . . 108.8 ?
C6 C7 H7B . . 108.8 ?
C6 C7 C8 . . 113.9(3) ?
H7A C7 H7B . . 107.7 ?
H7A C7 C8 . . 108.8 ?
H7B C7 C8 . . 108.8 ?
C7 C8 H8A . . 109.5 ?
C7 C8 H8B . . 109.5 ?
C7 C8 H8C . . 109.5 ?
H8A C8 H8B . . 109.5 ?
H8A C8 H8C . . 109.5 ?
H8B C8 H8C . . 109.5 ?

loop_
_geom_bond_atom_site_label_1
_geom_bond_atom_site_label_2
_geom_bond_site_symmetry_2
_geom_bond_distance
_geom_bond_publ_flag
W Cu . 2.6404(3) ?
W Cu 3 2.6404(3) ?
W Cu 4 2.6404(3) ?
W Cu 2 2.6404(3) ?
W S . 2.2435(13) yes
W S 3 2.2435(13) ?
W S 2 2.2435(13) ?
W S 4 2.2435(13) ?
W S' . 2.2555(13) yes
W S' 4 2.2555(13) ?
W S' 3 2.2555(13) ?
W S' 2 2.2555(13) ?
Cu Cl . 2.1586(7) yes
Cu S . 2.2302(13) yes
Cu S 3 2.2296(14) yes
Cu S' . 2.2882(13) yes
Cu S' 3 2.2961(13) yes
S Cu 4 2.2296(14) ?
S' Cu 4 2.2962(13) ?
N1 C1 . 1.521(2) ?
N1 C1 2_655 1.521(2) ?
N1 C1 8_655 1.521(2) ?
N1 C1 7_665 1.521(2) ?
C1 H1A . 0.990 ?
C1 H1B . 0.990 ?
C1 C2 . 1.516(4) ?
C2 H2A . 0.990 ?
C2 H2B . 0.990 ?
C2 C3 . 1.532(4) ?
C3 H3A . 0.990 ?
C3 H3B . 0.990 ?
C3 C4 . 1.514(4) ?
C4 H4A . 0.980 ?
C4 H4B . 0.980 ?
C4 H4C . 0.980 ?
N2 C5 . 1.525(2) ?
N2 C5 2_655 1.525(2) ?
N2 C5 7_666 1.525(2) ?
N2 C5 8_656 1.525(2) ?
C5 H5A . 0.990 ?
C5 H5B . 0.990 ?
C5 C6 . 1.519(4) ?
C6 H6A . 0.990 ?
C6 H6B . 0.990 ?
C6 C7 . 1.537(4) ?
C7 H7A . 0.990 ?
C7 H7B . 0.990 ?
C7 C8 . 1.510(4) ?
C8 H8A . 0.980 ?
C8 H8B . 0.980 ?
C8 H8C . 0.980 ?

loop_
_geom_torsion_atom_site_label_1
_geom_torsion_atom_site_label_2
_geom_torsion_atom_site_label_3
_geom_torsion_atom_site_label_4
_geom_torsion_site_symmetry_1
_geom_torsion
_geom_torsion_publ_flag
C1 N1 C1 C2 2_655 -175.3(2) ?
C1 N1 C1 C2 8_655 63.3(3) ?
C1 N1 C1 C2 7_665 -54.0(3) ?
N1 C1 C2 C3 . -174.12(19) yes
C1 C2 C3 C4 . -172.5(2) yes
C5 N2 C5 C6 2_655 -176.7(3) ?
C5 N2 C5 C6 7_666 62.0(3) ?
C5 N2 C5 C6 8_656 -55.4(3) ?
N2 C5 C6 C7 . -173.2(2) yes
C5 C6 C7 C8 . 74.5(3) yes
